data_4031356
loop_
_publ_author_name
'Zheng, Jianfeng'
'Lin, Lili'
'Fu, Kai'
'Zheng, Haifeng'
'Liu, Xiaohua'
'Feng, Xiaoming'

_publ_section_title
;
 Synthesis of Optically Pure Spiro[cyclohexane-oxindoline] Derivatives via
 Catalytic Asymmetric Diels-Alder Reaction of Brassard-Type Diene with
 Methyleneindolines.
;
_journal_issue 17
_journal_name_full 'The Journal of organic chemistry'
_journal_page_first 8836
_journal_page_last 8842
_journal_paper_doi 10.1021/acs.joc.5b01318
_journal_volume 80
_journal_year 2015
_chemical_absolute_configuration ad
_chemical_formula_sum 'C26 H27 N O5'
_chemical_formula_weight 433.49
_chemical_name_systematic
; 
 ? 
;
_space_group_IT_number 96
_symmetry_cell_setting tetragonal
_symmetry_space_group_name_Hall 'P 4nw 2abw'
_symmetry_space_group_name_H-M 'P 43 21 2'
_atom_sites_solution_hydrogens geom
_atom_sites_solution_primary direct
_atom_sites_solution_secondary difmap
_audit_creation_method SHELXL-97
_cell_angle_alpha 90.00
_cell_angle_beta 90.00
_cell_angle_gamma 90.00
_cell_formula_units_Z 8
_cell_length_a 9.766(5)
_cell_length_b 9.766(5)
_cell_length_c 51.01(2)
_cell_measurement_reflns_used 3364
_cell_measurement_temperature 273(2)
_cell_measurement_theta_max 37.757
_cell_measurement_theta_min 4.464
_cell_volume 4865(4)
_computing_cell_refinement 'Bruker SAINT'
_computing_data_collection 'Bruker APEX2'
_computing_data_reduction 'Bruker SAINT'
_computing_molecular_graphics 'Bruker SHELXTL'
_computing_publication_material 'Bruker SHELXTL'
_computing_structure_refinement 'SHELXL-97 (Sheldrick, 1997)'
_computing_structure_solution 'SHELXS-97 (Sheldrick, 1990)'
_diffrn_ambient_temperature 273(2)
_diffrn_measured_fraction_theta_full 1.000
_diffrn_measured_fraction_theta_max 1.000
_diffrn_measurement_device_type 'Bruker APEX-II CCD'
_diffrn_measurement_method '\f and \w scans'
_diffrn_radiation_monochromator graphite
_diffrn_radiation_source 'fine-focus sealed tube'
_diffrn_radiation_type MoK\a
_diffrn_radiation_wavelength 0.71073
_diffrn_reflns_av_R_equivalents 0.0532
_diffrn_reflns_av_sigmaI/netI 0.0479
_diffrn_reflns_limit_h_max 11
_diffrn_reflns_limit_h_min -11
_diffrn_reflns_limit_k_max 7
_diffrn_reflns_limit_k_min -11
_diffrn_reflns_limit_l_max 61
_diffrn_reflns_limit_l_min -61
_diffrn_reflns_number 28315
_diffrn_reflns_theta_full 25.50
_diffrn_reflns_theta_max 25.50
_diffrn_reflns_theta_min 2.12
_diffrn_standards_number 0
_exptl_absorpt_coefficient_mu 0.082
_exptl_absorpt_correction_T_max 0.75671
_exptl_absorpt_correction_T_min 0.64643
_exptl_absorpt_correction_type empirical
_exptl_absorpt_process_details sadabs
_exptl_crystal_colour colorless
_exptl_crystal_density_diffrn 1.184
_exptl_crystal_density_method 'not measured'
_exptl_crystal_description prismatic
_exptl_crystal_F_000 1840
_exptl_crystal_size_max 0.213
_exptl_crystal_size_mid 0.156
_exptl_crystal_size_min 0.121
_refine_diff_density_max 0.194
_refine_diff_density_min -0.184
_refine_diff_density_rms 0.034
_refine_ls_abs_structure_details 'Flack H D (1983), Acta Cryst. A39, 876-881'
_refine_ls_abs_structure_Flack -1(3)
_refine_ls_extinction_coef 0.0044(9)
_refine_ls_extinction_expression Fc^*^=kFc[1+0.001xFc^2^\l^3^/sin(2\q)]^-1/4^
_refine_ls_extinction_method SHELXL
_refine_ls_goodness_of_fit_ref 1.039
_refine_ls_hydrogen_treatment mixed
_refine_ls_matrix_type full
_refine_ls_number_parameters 295
_refine_ls_number_reflns 4539
_refine_ls_number_restraints 18
_refine_ls_restrained_S_all 1.070
_refine_ls_R_factor_all 0.0955
_refine_ls_R_factor_gt 0.0635
_refine_ls_shift/su_max 0.000
_refine_ls_shift/su_mean 0.000
_refine_ls_structure_factor_coef Fsqd
_refine_ls_weighting_details 'calc w=1/[\s^2^(Fo^2^)+(0.0856P)^2^+1.4686P] where P=(Fo^2^+2Fc^2^)/3'
_refine_ls_weighting_scheme calc
_refine_ls_wR_factor_gt 0.1669
_refine_ls_wR_factor_ref 0.1886
_reflns_number_gt 3036
_reflns_number_total 4539
_reflns_threshold_expression >2sigma(I)
_cod_data_source_file jo5b01318_si_002.cif
_cod_data_source_block cd213285
_cod_depositor_comments
;
The following automatic conversions were performed:

'_symmetry_cell_setting' value 'Tetragonal' changed to 'tetragonal'
according to
/usr/data/users/saulius/crontab/automatic-downloads/rss-feeds/ACS/lib/dictionaries/cif_core.dic
dictionary named 'cif_core.dic' version 2.4.2 from 2011-04-26.

Automatic conversion script
Id: cif_fix_values 3271 2015-04-21 07:52:19Z andrius 

 Adding full bibliography for 4031356.cif.
;
_cod_original_sg_symbol_H-M P4(3)2(1)2
_cod_database_code 4031356

loop_
_symmetry_equiv_pos_as_xyz
'x, y, z'
'-x, -y, z+1/2'
'-y+1/2, x+1/2, z+3/4'
'y+1/2, -x+1/2, z+1/4'
'-x+1/2, y+1/2, -z+3/4'
'x+1/2, -y+1/2, -z+1/4'
'y, x, -z'
'-y, -x, -z+1/2'

loop_
_atom_site_label
_atom_site_type_symbol
_atom_site_fract_x
_atom_site_fract_y
_atom_site_fract_z
_atom_site_U_iso_or_equiv
_atom_site_adp_type
_atom_site_occupancy
_atom_site_symmetry_multiplicity
_atom_site_calc_flag
_atom_site_refinement_flags
N1 N 0.3188(3) 0.9173(3) 0.20147(5) 0.0701(8) Uani 1 1 d .
O1 O 0.5070(4) 0.8050(5) 0.18366(5) 0.1381(17) Uani 1 1 d .
O2 O 0.2712(5) 0.6678(3) 0.15070(7) 0.1435(17) Uani 1 1 d .
O3 O 0.3584(3) 0.9058(3) 0.07266(4) 0.0847(8) Uani 1 1 d .
O4 O 0.2922(4) 1.0031(4) 0.24289(6) 0.1131(11) Uani 1 1 d .
O5 O 0.4539(3) 0.8466(4) 0.23389(5) 0.1187(13) Uani 1 1 d .
C1 C 0.2031(3) 0.9647(3) 0.16349(6) 0.0586(8) Uani 1 1 d .
C2 C 0.0914(4) 1.0052(4) 0.14861(8) 0.0738(10) Uani 1 1 d .
H2 H 0.0935 0.9971 0.1305 0.089 Uiso 1 1 calc R
C3 C -0.0223(4) 1.0573(5) 0.16094(10) 0.0942(14) Uani 1 1 d .
H3 H -0.0966 1.0877 0.1511 0.113 Uiso 1 1 calc R
C4 C -0.0255(4) 1.0644(5) 0.18781(10) 0.0994(14) Uani 1 1 d .
H4 H -0.1039 1.0978 0.1960 0.119 Uiso 1 1 calc R
C5 C 0.0838(4) 1.0234(4) 0.20320(8) 0.0833(11) Uani 1 1 d .
H5 H 0.0807 1.0295 0.2214 0.100 Uiso 1 1 calc R
C6 C 0.1974(3) 0.9730(3) 0.19042(7) 0.0601(8) Uani 1 1 d .
C7 C 0.4002(4) 0.8640(4) 0.18129(7) 0.0825(12) Uani 1 1 d .
C8 C 0.3367(4) 0.9024(3) 0.15510(6) 0.0618(8) Uani 1 1 d .
C9 C 0.3077(5) 0.7709(4) 0.13921(8) 0.0861(12) Uani 1 1 d .
C10 C 0.3157(5) 0.7783(4) 0.11141(8) 0.0860(12) Uani 1 1 d .
H10 H 0.2927 0.7014 0.1016 0.103 Uiso 1 1 calc R
C11 C 0.3556(4) 0.8933(4) 0.09879(6) 0.0657(9) Uani 1 1 d .
C12 C 0.4001(3) 1.0224(3) 0.11186(6) 0.0564(8) Uani 1 1 d .
H12 H 0.3230 1.0867 0.1116 0.068 Uiso 1 1 calc R
C13 C 0.4397(3) 0.9973(3) 0.14050(6) 0.0574(8) Uani 1 1 d .
H13 H 0.5265 0.9471 0.1400 0.069 Uiso 1 1 calc R
C14 C 0.4692(3) 1.1288(4) 0.15504(7) 0.0645(9) Uani 1 1 d .
C15 C 0.3831(4) 1.2423(4) 0.15402(7) 0.0679(9) Uani 1 1 d .
H15 H 0.3020 1.2363 0.1446 0.081 Uiso 1 1 calc R
C16 C 0.4146(5) 1.3643(4) 0.16667(8) 0.0878(12) Uani 1 1 d .
H16 H 0.3549 1.4383 0.1658 0.105 Uiso 1 1 calc R
C17 C 0.5347(6) 1.3743(6) 0.18052(10) 0.1130(17) Uani 1 1 d .
H17 H 0.5578 1.4557 0.1889 0.136 Uiso 1 1 calc R
C18 C 0.6193(5) 1.2646(7) 0.18190(12) 0.132(2) Uani 1 1 d .
H18 H 0.7002 1.2715 0.1914 0.159 Uiso 1 1 calc R
C19 C 0.5883(4) 1.1431(6) 0.16955(9) 0.1055(16) Uani 1 1 d .
H19 H 0.6483 1.0695 0.1710 0.127 Uiso 1 1 calc R
C20 C 0.5203(5) 1.0882(4) 0.09711(8) 0.0893(13) Uani 1 1 d .
H20A H 0.5952 1.0248 0.0963 0.134 Uiso 1 1 calc R
H20B H 0.5488 1.1696 0.1061 0.134 Uiso 1 1 calc R
H20C H 0.4919 1.1115 0.0796 0.134 Uiso 1 1 calc R
C21 C 0.3265(6) 0.7872(7) 0.05709(9) 0.137(2) Uani 1 1 d .
H21A H 0.3898 0.7149 0.0611 0.206 Uiso 1 1 calc R
H21B H 0.3336 0.8100 0.0388 0.206 Uiso 1 1 calc R
H21C H 0.2350 0.7574 0.0609 0.206 Uiso 1 1 calc R
C22 C 0.3524(4) 0.9291(5) 0.22834(7) 0.0849(12) Uani 1 1 d .
C23 C 0.5205(6) 0.8490(10) 0.26031(9) 0.147(2) Uani 1 1 d U
C24 C 0.4192(6) 0.8152(8) 0.28117(8) 0.136(2) Uani 1 1 d U
H24A H 0.4645 0.8125 0.2979 0.204 Uiso 1 1 calc R
H24B H 0.3789 0.7275 0.2776 0.204 Uiso 1 1 calc R
H24C H 0.3488 0.8839 0.2815 0.204 Uiso 1 1 calc R
C25 C 0.5816(7) 0.9945(11) 0.26422(13) 0.190(3) Uani 1 1 d U
H25A H 0.5096 1.0613 0.2632 0.284 Uiso 1 1 calc R
H25B H 0.6480 1.0123 0.2508 0.284 Uiso 1 1 calc R
H25C H 0.6248 0.9999 0.2811 0.284 Uiso 1 1 calc R
C26 C 0.6291(7) 0.7430(11) 0.25725(11) 0.196(3) Uani 1 1 d U
H26A H 0.6964 0.7745 0.2449 0.295 Uiso 1 1 calc R
H26B H 0.5888 0.6596 0.2509 0.295 Uiso 1 1 calc R
H26C H 0.6719 0.7266 0.2739 0.295 Uiso 1 1 calc R

loop_
_atom_site_aniso_label
_atom_site_aniso_U_11
_atom_site_aniso_U_22
_atom_site_aniso_U_33
_atom_site_aniso_U_23
_atom_site_aniso_U_13
_atom_site_aniso_U_12
N1 0.0706(19) 0.081(2) 0.0592(16) 0.0058(15) 0.0018(14) 0.0184(16)
O1 0.125(3) 0.216(4) 0.0732(17) 0.037(2) 0.0115(17) 0.114(3)
O2 0.250(5) 0.0567(18) 0.124(3) 0.0210(18) 0.065(3) -0.011(2)
O3 0.0932(19) 0.102(2) 0.0587(14) -0.0079(13) 0.0014(13) -0.0186(16)
O4 0.122(3) 0.136(3) 0.0805(18) -0.0261(19) -0.0020(18) 0.035(2)
O5 0.106(2) 0.192(4) 0.0589(15) 0.0044(19) -0.0120(15) 0.059(3)
C1 0.058(2) 0.0480(17) 0.070(2) 0.0108(15) 0.0030(16) 0.0016(14)
C2 0.061(2) 0.080(3) 0.080(2) 0.014(2) -0.0011(19) -0.0021(19)
C3 0.055(2) 0.117(4) 0.111(4) 0.026(3) -0.006(2) 0.004(2)
C4 0.062(3) 0.123(4) 0.113(4) 0.001(3) 0.012(3) 0.013(2)
C5 0.068(2) 0.101(3) 0.080(2) -0.005(2) 0.006(2) 0.007(2)
C6 0.057(2) 0.0526(18) 0.071(2) 0.0081(16) 0.0011(16) 0.0035(15)
C7 0.084(3) 0.096(3) 0.067(2) 0.026(2) 0.011(2) 0.039(2)
C8 0.071(2) 0.0553(19) 0.0590(18) 0.0122(15) 0.0017(16) 0.0153(16)
C9 0.115(3) 0.053(2) 0.090(3) 0.013(2) 0.027(2) 0.007(2)
C10 0.112(3) 0.060(2) 0.086(3) -0.008(2) 0.024(2) -0.017(2)
C11 0.064(2) 0.074(2) 0.0586(19) 0.0034(17) 0.0049(17) 0.0013(17)
C12 0.0627(19) 0.0481(17) 0.0584(17) 0.0051(14) 0.0042(15) 0.0015(15)
C13 0.0493(18) 0.060(2) 0.0625(19) 0.0011(15) -0.0028(14) 0.0105(14)
C14 0.0497(18) 0.076(2) 0.068(2) -0.0048(17) 0.0012(16) 0.0042(18)
C15 0.062(2) 0.065(2) 0.077(2) -0.0063(18) 0.0021(17) 0.0015(18)
C16 0.093(3) 0.079(3) 0.091(3) -0.015(2) 0.027(2) -0.005(2)
C17 0.099(4) 0.118(4) 0.123(4) -0.051(3) 0.012(3) -0.025(3)
C18 0.075(3) 0.157(5) 0.165(5) -0.071(5) -0.035(3) 0.009(3)
C19 0.060(2) 0.128(4) 0.128(4) -0.042(3) -0.026(2) 0.022(3)
C20 0.111(3) 0.078(3) 0.078(2) -0.006(2) 0.024(2) -0.034(2)
C21 0.155(5) 0.175(6) 0.081(3) -0.044(3) 0.012(3) -0.085(4)
C22 0.077(3) 0.113(3) 0.064(2) -0.001(2) 0.000(2) 0.016(3)
C23 0.097(3) 0.283(6) 0.061(2) 0.007(4) -0.010(2) 0.049(4)
C24 0.118(4) 0.223(6) 0.066(2) 0.014(3) 0.005(3) 0.031(4)
C25 0.123(5) 0.341(9) 0.105(4) 0.016(6) -0.010(4) -0.035(6)
C26 0.139(5) 0.363(9) 0.088(3) 0.018(5) -0.014(3) 0.110(6)

loop_
_atom_type_symbol
_atom_type_description
_atom_type_scat_dispersion_real
_atom_type_scat_dispersion_imag
_atom_type_scat_source
C C 0.0033 0.0016 'International Tables Vol C Tables 4.2.6.8 and 6.1.1.4'
H H 0.0000 0.0000 'International Tables Vol C Tables 4.2.6.8 and 6.1.1.4'
N N 0.0061 0.0033 'International Tables Vol C Tables 4.2.6.8 and 6.1.1.4'
O O 0.0106 0.0060 'International Tables Vol C Tables 4.2.6.8 and 6.1.1.4'

loop_
_geom_angle_atom_site_label_1
_geom_angle_atom_site_label_2
_geom_angle_atom_site_label_3
_geom_angle
C7 N1 C22 127.6(3)
C7 N1 C6 108.9(3)
C22 N1 C6 123.2(3)
C11 O3 C21 118.2(3)
C22 O5 C23 121.0(4)
C6 C1 C2 119.8(3)
C6 C1 C8 110.1(3)
C2 C1 C8 130.0(3)
C3 C2 C1 119.4(4)
C3 C2 H2 120.3
C1 C2 H2 120.3
C4 C3 C2 119.6(4)
C4 C3 H3 120.2
C2 C3 H3 120.2
C3 C4 C5 122.3(4)
C3 C4 H4 118.9
C5 C4 H4 118.9
C6 C5 C4 117.1(4)
C6 C5 H5 121.4
C4 C5 H5 121.4
C5 C6 C1 121.7(3)
C5 C6 N1 128.4(3)
C1 C6 N1 109.8(3)
O1 C7 N1 126.8(4)
O1 C7 C8 124.3(3)
N1 C7 C8 108.8(3)
C1 C8 C7 101.8(3)
C1 C8 C9 109.0(3)
C7 C8 C9 109.3(3)
C1 C8 C13 117.2(3)
C7 C8 C13 107.7(3)
C9 C8 C13 111.2(3)
O2 C9 C10 122.5(4)
O2 C9 C8 119.2(4)
C10 C9 C8 118.1(3)
C11 C10 C9 122.2(4)
C11 C10 H10 118.9
C9 C10 H10 118.9
O3 C11 C10 123.7(3)
O3 C11 C12 111.2(3)
C10 C11 C12 125.0(3)
C11 C12 C13 111.4(3)
C11 C12 C20 110.9(3)
C13 C12 C20 110.0(3)
C11 C12 H12 108.1
C13 C12 H12 108.1
C20 C12 H12 108.1
C14 C13 C12 112.4(3)
C14 C13 C8 113.2(3)
C12 C13 C8 112.9(3)
C14 C13 H13 105.9
C12 C13 H13 105.9
C8 C13 H13 105.9
C19 C14 C15 116.5(4)
C19 C14 C13 120.5(3)
C15 C14 C13 122.9(3)
C16 C15 C14 122.2(4)
C16 C15 H15 118.9
C14 C15 H15 118.9
C17 C16 C15 119.3(4)
C17 C16 H16 120.4
C15 C16 H16 120.4
C18 C17 C16 119.4(5)
C18 C17 H17 120.3
C16 C17 H17 120.3
C17 C18 C19 121.6(5)
C17 C18 H18 119.2
C19 C18 H18 119.2
C18 C19 C14 121.0(4)
C18 C19 H19 119.5
C14 C19 H19 119.5
C12 C20 H20A 109.5
C12 C20 H20B 109.5
H20A C20 H20B 109.5
C12 C20 H20C 109.5
H20A C20 H20C 109.5
H20B C20 H20C 109.5
O3 C21 H21A 109.5
O3 C21 H21B 109.5
H21A C21 H21B 109.5
O3 C21 H21C 109.5
H21A C21 H21C 109.5
H21B C21 H21C 109.5
O4 C22 O5 127.8(4)
O4 C22 N1 122.6(4)
O5 C22 N1 109.7(4)
C24 C23 C26 113.2(7)
C24 C23 O5 110.6(5)
C26 C23 O5 101.8(5)
C24 C23 C25 111.5(6)
C26 C23 C25 112.0(6)
O5 C23 C25 107.2(6)
C23 C24 H24A 109.5
C23 C24 H24B 109.5
H24A C24 H24B 109.5
C23 C24 H24C 109.5
H24A C24 H24C 109.5
H24B C24 H24C 109.5
C23 C25 H25A 109.5
C23 C25 H25B 109.5
H25A C25 H25B 109.5
C23 C25 H25C 109.5
H25A C25 H25C 109.5
H25B C25 H25C 109.5
C23 C26 H26A 109.5
C23 C26 H26B 109.5
H26A C26 H26B 109.5
C23 C26 H26C 109.5
H26A C26 H26C 109.5
H26B C26 H26C 109.5

loop_
_geom_bond_atom_site_label_1
_geom_bond_atom_site_label_2
_geom_bond_distance
N1 C7 1.401(5)
N1 C22 1.414(5)
N1 C6 1.421(4)
O1 C7 1.198(4)
O2 C9 1.218(5)
O3 C11 1.339(4)
O3 C21 1.438(5)
O4 C22 1.191(5)
O5 C22 1.308(5)
O5 C23 1.497(5)
C1 C6 1.377(5)
C1 C2 1.386(5)
C1 C8 1.502(5)
C2 C3 1.374(6)
C2 H2 0.9300
C3 C4 1.372(6)
C3 H3 0.9300
C4 C5 1.384(6)
C4 H4 0.9300
C5 C6 1.377(5)
C5 H5 0.9300
C7 C8 1.520(5)
C8 C9 1.545(5)
C8 C13 1.557(5)
C9 C10 1.422(5)
C10 C11 1.352(5)
C10 H10 0.9300
C11 C12 1.491(5)
C12 C13 1.531(4)
C12 C20 1.535(5)
C12 H12 0.9800
C13 C14 1.510(5)
C13 H13 0.9800
C14 C19 1.386(5)
C14 C15 1.392(5)
C15 C16 1.389(5)
C15 H15 0.9300
C16 C17 1.373(7)
C16 H16 0.9300
C17 C18 1.355(8)
C17 H17 0.9300
C18 C19 1.377(7)
C18 H18 0.9300
C19 H19 0.9300
C20 H20A 0.9600
C20 H20B 0.9600
C20 H20C 0.9600
C21 H21A 0.9600
C21 H21B 0.9600
C21 H21C 0.9600
C23 C24 1.490(8)
C23 C26 1.490(10)
C23 C25 1.554(12)
C24 H24A 0.9600
C24 H24B 0.9600
C24 H24C 0.9600
C25 H25A 0.9600
C25 H25B 0.9600
C25 H25C 0.9600
C26 H26A 0.9600
C26 H26B 0.9600
C26 H26C 0.9600

loop_
_geom_torsion_atom_site_label_1
_geom_torsion_atom_site_label_2
_geom_torsion_atom_site_label_3
_geom_torsion_atom_site_label_4
_geom_torsion
C6 C1 C2 C3 2.0(5)
C8 C1 C2 C3 178.5(4)
C1 C2 C3 C4 -2.2(7)
C2 C3 C4 C5 1.5(8)
C3 C4 C5 C6 -0.7(7)
C4 C5 C6 C1 0.5(6)
C4 C5 C6 N1 -176.0(4)
C2 C1 C6 C5 -1.2(5)
C8 C1 C6 C5 -178.4(3)
C2 C1 C6 N1 175.9(3)
C8 C1 C6 N1 -1.2(4)
C7 N1 C6 C5 173.0(4)
C22 N1 C6 C5 -12.6(6)
C7 N1 C6 C1 -3.9(4)
C22 N1 C6 C1 170.5(4)
C22 N1 C7 O1 8.8(8)
C6 N1 C7 O1 -177.1(5)
C22 N1 C7 C8 -166.8(4)
C6 N1 C7 C8 7.3(4)
C6 C1 C8 C7 5.3(4)
C2 C1 C8 C7 -171.4(4)
C6 C1 C8 C9 120.7(3)
C2 C1 C8 C9 -56.0(5)
C6 C1 C8 C13 -111.9(3)
C2 C1 C8 C13 71.4(5)
O1 C7 C8 C1 176.7(5)
N1 C7 C8 C1 -7.6(4)
O1 C7 C8 C9 61.5(6)
N1 C7 C8 C9 -122.8(4)
O1 C7 C8 C13 -59.5(6)
N1 C7 C8 C13 116.2(3)
C1 C8 C9 O2 -74.8(5)
C7 C8 C9 O2 35.6(6)
C13 C8 C9 O2 154.5(4)
C1 C8 C9 C10 100.9(4)
C7 C8 C9 C10 -148.6(4)
C13 C8 C9 C10 -29.8(5)
O2 C9 C10 C11 179.7(5)
C8 C9 C10 C11 4.1(7)
C21 O3 C11 C10 -4.6(6)
C21 O3 C11 C12 176.2(4)
C9 C10 C11 O3 -176.9(4)
C9 C10 C11 C12 2.3(7)
O3 C11 C12 C13 -162.4(3)
C10 C11 C12 C13 18.4(5)
O3 C11 C12 C20 -39.5(4)
C10 C11 C12 C20 141.2(4)
C11 C12 C13 C14 -173.3(3)
C20 C12 C13 C14 63.3(4)
C11 C12 C13 C8 -43.8(4)
C20 C12 C13 C8 -167.2(3)
C1 C8 C13 C14 52.5(4)
C7 C8 C13 C14 -61.4(4)
C9 C8 C13 C14 178.8(3)
C1 C8 C13 C12 -76.6(3)
C7 C8 C13 C12 169.5(3)
C9 C8 C13 C12 49.8(4)
C12 C13 C14 C19 -130.0(4)
C8 C13 C14 C19 100.7(4)
C12 C13 C14 C15 47.6(5)
C8 C13 C14 C15 -81.7(4)
C19 C14 C15 C16 0.4(6)
C13 C14 C15 C16 -177.4(3)
C14 C15 C16 C17 0.5(6)
C15 C16 C17 C18 -1.0(8)
C16 C17 C18 C19 0.6(10)
C17 C18 C19 C14 0.4(10)
C15 C14 C19 C18 -0.8(7)
C13 C14 C19 C18 177.0(5)
C23 O5 C22 O4 -7.8(8)
C23 O5 C22 N1 173.3(5)
C7 N1 C22 O4 162.0(5)
C6 N1 C22 O4 -11.3(7)
C7 N1 C22 O5 -19.1(6)
C6 N1 C22 O5 167.6(4)
C22 O5 C23 C24 60.7(9)
C22 O5 C23 C26 -178.8(6)
C22 O5 C23 C25 -61.0(7)
